data_7122474
loop_
_publ_author_name
'Havrylyuk, Dmytro'
'Deshpande, Megha'
'Parkin, Sean'
'Glazer, Edith C.'

_publ_section_title
;
 Ru(ii) complexes with diazine ligands: electronic modulation of the
 coordinating group is key to the design of &quot;dual action&quot;
 photoactivated agents.
;
_journal_issue 88
_journal_name_full 'Chemical communications (Cambridge, England)'
_journal_page_first 12487
_journal_page_last 12490
_journal_paper_doi 10.1039/c8cc05809a
_journal_volume 54
_journal_year 2018
_chemical_formula_moiety 'C28 H24 N8 Ru, 2(F6 P)'
_chemical_formula_sum 'C28 H24 F12 N8 P2 Ru'
_chemical_formula_weight 863.56
_space_group_crystal_system monoclinic
_space_group_IT_number 15
_space_group_name_Hall '-C 2yc'
_space_group_name_H-M_alt 'C 1 2/c 1'
_symmetry_space_group_name_Hall '-C 2yc'
_symmetry_space_group_name_H-M 'C 1 2/c 1'
_atom_sites_solution_hydrogens difmap
_atom_sites_solution_primary direct
_atom_sites_solution_secondary difmap
_audit_creation_method SHELXL-2016/4
_audit_update_record
;
2018-07-17 deposited with the CCDC.
2018-10-19 downloaded from the CCDC.
;
_cell_angle_alpha 90
_cell_angle_beta 90.845(1)
_cell_angle_gamma 90
_cell_formula_units_Z 4
_cell_length_a 13.5829(4)
_cell_length_b 20.0799(5)
_cell_length_c 11.5630(3)
_cell_measurement_reflns_used 9571
_cell_measurement_temperature 90.0(2)
_cell_measurement_theta_max 68.30
_cell_measurement_theta_min 3.93
_cell_volume 3153.39(15)
_computing_cell_refinement '<i>APEX2</i> (Bruker-AXS, 2006)'
_computing_data_collection '<i>APEX2</i> (Bruker-AXS, 2006)'
_computing_data_reduction '<i>APEX2</i> (Bruker-AXS, 2006)'
_computing_molecular_graphics '<i>XP in SHELXTL</i> (Sheldrick, 2008)'
_computing_publication_material '<i>SHELX</i> (Sheldrick, 2008) and <i>CIFFIX</i> (Parkin, 2013)'
_computing_structure_refinement '<i>SHELXL-2016/4</i> (Sheldrick, 2015b)'
_computing_structure_solution '<i>SHELXT</i> (Sheldrick, 2015a)'
_diffrn_ambient_temperature 90.0(2)
_diffrn_detector_area_resol_mean 5.6
_diffrn_measured_fraction_theta_full 0.996
_diffrn_measured_fraction_theta_max 0.993
_diffrn_measurement_device_type 'Bruker X8 Proteum diffractometer'
_diffrn_measurement_method '\f and \w scans'
_diffrn_radiation_type CuK\a
_diffrn_radiation_wavelength 1.54178
_diffrn_reflns_av_R_equivalents 0.0362
_diffrn_reflns_av_unetI/netI 0.0187
_diffrn_reflns_Laue_measured_fraction_full 0.996
_diffrn_reflns_Laue_measured_fraction_max 0.993
_diffrn_reflns_limit_h_max 16
_diffrn_reflns_limit_h_min -16
_diffrn_reflns_limit_k_max 24
_diffrn_reflns_limit_k_min -15
_diffrn_reflns_limit_l_max 12
_diffrn_reflns_limit_l_min -13
_diffrn_reflns_number 21425
_diffrn_reflns_point_group_measured_fraction_full 0.996
_diffrn_reflns_point_group_measured_fraction_max 0.993
_diffrn_reflns_theta_full 67.679
_diffrn_reflns_theta_max 68.294
_diffrn_reflns_theta_min 3.929
_diffrn_source 'fine-focus rotating anode'
_exptl_absorpt_coefficient_mu 5.981
_exptl_absorpt_correction_T_max 0.661
_exptl_absorpt_correction_T_min 0.520
_exptl_absorpt_correction_type multi-scan
_exptl_absorpt_process_details '<i>SADABS</i> (Krause et al., 2015)'
_exptl_crystal_colour red
_exptl_crystal_density_diffrn 1.819
_exptl_crystal_description block
_exptl_crystal_F_000 1720
_exptl_crystal_size_max 0.110
_exptl_crystal_size_mid 0.090
_exptl_crystal_size_min 0.070
_refine_diff_density_max 0.404
_refine_diff_density_min -0.427
_refine_diff_density_rms 0.069
_refine_ls_extinction_coef 0.000085(19)
_refine_ls_extinction_expression Fc^*^=kFc[1+0.001xFc^2^\l^3^/sin(2\q)]^-1/4^
_refine_ls_extinction_method 'SHELXL-2016/4 (Sheldrick 2016)'
_refine_ls_goodness_of_fit_ref 1.110
_refine_ls_hydrogen_treatment constr
_refine_ls_matrix_type full
_refine_ls_number_parameters 232
_refine_ls_number_reflns 2884
_refine_ls_number_restraints 0
_refine_ls_restrained_S_all 1.110
_refine_ls_R_factor_all 0.0221
_refine_ls_R_factor_gt 0.0219
_refine_ls_shift/su_max 0.001
_refine_ls_shift/su_mean 0.000
_refine_ls_structure_factor_coef Fsqd
_refine_ls_weighting_details 'w=1/[\s^2^(Fo^2^)+(0.0290P)^2^+6.5271P] where P=(Fo^2^+2Fc^2^)/3'
_refine_ls_weighting_scheme calc
_refine_ls_wR_factor_gt 0.0605
_refine_ls_wR_factor_ref 0.0608
_reflns_Friedel_coverage 0.000
_reflns_number_gt 2865
_reflns_number_total 2884
_reflns_threshold_expression 'I > 2\s(I)'
_cod_data_source_file c8cc05809a2.cif
_cod_data_source_block x16219
_cod_depositor_comments 'Adding full bibliography for 7122474--7122475.cif.'
_cod_database_code 7122474
_shelx_shelxl_version_number 2016/4
_shelx_space_group_comment
; 
The symmetry employed for this shelxl refinement is uniquely defined 
by the following loop, which should always be used as a source of 
symmetry information in preference to the above space-group names. 
They are only intended as comments. 
;
_shelx_estimated_absorpt_t_min 0.559
_shelx_estimated_absorpt_t_max 0.680
_exptl_absorpt_special_details
; 
In addition to absorption, multi-scan techniques also correct other slowly 
varying changes in scale factor over reciprocal space, such as those caused 
by x-ray beam inhomogeneity, goniometer imperfection, crystal decomposition, 
crystal longer than the x-ray beam cross section, absorption by the crystal 
mount etc.  These account, by and large, for much of the difference between 
estimated values of Tmin and Tmax and the _exptl_absorpt_correction_ values. 
;

loop_
_space_group_symop_operation_xyz
'x, y, z'
'-x, y, -z+1/2'
'x+1/2, y+1/2, z'
'-x+1/2, y+1/2, -z+1/2'
'-x, -y, -z'
'x, -y, z-1/2'
'-x+1/2, -y+1/2, -z'
'x+1/2, -y+1/2, z-1/2'

loop_
_atom_site_label
_atom_site_type_symbol
_atom_site_fract_x
_atom_site_fract_y
_atom_site_fract_z
_atom_site_U_iso_or_equiv
_atom_site_adp_type
_atom_site_occupancy
_atom_site_site_symmetry_order
_atom_site_calc_flag
_atom_site_refinement_flags_posn
_atom_site_refinement_flags_adp
_atom_site_refinement_flags_occupancy
RU1 Ru 0.500000 0.75667(2) 0.750000 0.01049(9) Uani 1 2 d S T P
N1 N 0.49310(12) 0.82908(8) 0.87648(14) 0.0142(3) Uani 1 1 d . . .
N2 N 0.64628(12) 0.76390(8) 0.80100(15) 0.0135(3) Uani 1 1 d . . .
N3 N 0.51868(12) 0.68512(8) 0.62233(14) 0.0134(3) Uani 1 1 d . . .
N4 N 0.58865(12) 0.69760(8) 0.54321(14) 0.0163(3) Uani 1 1 d . . .
C1 C 0.41054(15) 0.85906(10) 0.91173(18) 0.0186(4) Uani 1 1 d . . .
H1A H 0.349825 0.847572 0.875099 0.022 Uiso 1 1 calc R U .
C2 C 0.41023(16) 0.90588(11) 0.99898(19) 0.0222(4) Uani 1 1 d . . .
H2A H 0.350469 0.926344 1.021619 0.027 Uiso 1 1 calc R U .
C3 C 0.49851(16) 0.92258(10) 1.05307(18) 0.0215(4) Uani 1 1 d . . .
H3A H 0.500089 0.953954 1.114576 0.026 Uiso 1 1 calc R U .
C4 C 0.58439(15) 0.8928(1) 1.01601(17) 0.0187(4) Uani 1 1 d . . .
H4A H 0.645788 0.904072 1.051215 0.022 Uiso 1 1 calc R U .
C5 C 0.58027(14) 0.84646(9) 0.92729(16) 0.0143(4) Uani 1 1 d . . .
C6 C 0.66656(14) 0.81068(9) 0.88295(16) 0.0138(4) Uani 1 1 d . . .
C7 C 0.76240(15) 0.82273(10) 0.92111(17) 0.0172(4) Uani 1 1 d . . .
H7A H 0.775462 0.856529 0.976742 0.021 Uiso 1 1 calc R U .
C8 C 0.83855(15) 0.78514(10) 0.87745(18) 0.0188(4) Uani 1 1 d . . .
H8A H 0.904439 0.792696 0.902867 0.023 Uiso 1 1 calc R U .
C9 C 0.81755(16) 0.73624(10) 0.79605(19) 0.0191(4) Uani 1 1 d . . .
H9A H 0.868602 0.709312 0.765821 0.023 Uiso 1 1 calc R U .
C10 C 0.72127(14) 0.72738(10) 0.75974(17) 0.0161(4) Uani 1 1 d . . .
H10A H 0.707214 0.694188 0.703328 0.019 Uiso 1 1 calc R U .
C11 C 0.59962(15) 0.65435(10) 0.45772(17) 0.0187(4) Uani 1 1 d . . .
H11A H 0.649943 0.662802 0.403446 0.022 Uiso 1 1 calc R U .
C12 C 0.54232(15) 0.59721(10) 0.44194(17) 0.0188(4) Uani 1 1 d . . .
H12A H 0.551624 0.568144 0.378201 0.023 Uiso 1 1 calc R U .
C13 C 0.47194(15) 0.58521(10) 0.52321(18) 0.0178(4) Uani 1 1 d . . .
H13A H 0.430455 0.547211 0.517887 0.021 Uiso 1 1 calc R U .
C14 C 0.46318(14) 0.63032(9) 0.61347(16) 0.0147(4) Uani 1 1 d . . .
H14A H 0.415803 0.621900 0.671300 0.018 Uiso 1 1 calc R U .
P1 P 0.27188(4) 0.50546(2) 0.77019(4) 0.01540(13) Uani 1 1 d . . .
F1 F 0.15544(10) 0.51266(8) 0.75833(12) 0.0361(3) Uani 1 1 d . . .
F2 F 0.38933(9) 0.49911(7) 0.78138(11) 0.0284(3) Uani 1 1 d . . .
F3 F 0.26037(10) 0.47773(6) 0.89820(11) 0.0280(3) Uani 1 1 d . . .
F4 F 0.28412(10) 0.53438(8) 0.64219(11) 0.0327(3) Uani 1 1 d . . .
F5 F 0.27976(11) 0.57969(6) 0.82137(12) 0.0338(3) Uani 1 1 d . . .
F6 F 0.26658(11) 0.43168(7) 0.71946(12) 0.0332(3) Uani 1 1 d . . .

loop_
_atom_site_aniso_label
_atom_site_aniso_U_11
_atom_site_aniso_U_22
_atom_site_aniso_U_33
_atom_site_aniso_U_23
_atom_site_aniso_U_13
_atom_site_aniso_U_12
RU1 0.01021(12) 0.00957(12) 0.01164(13) 0.000 -0.00099(8) 0.000
N1 0.0157(8) 0.0114(8) 0.0152(8) 0.0003(6) -0.0019(6) 0.0000(6)
N2 0.0139(8) 0.0117(8) 0.0148(8) 0.0024(6) -0.0014(6) 0.0002(6)
N3 0.0130(8) 0.0143(8) 0.0129(7) 0.0014(6) -0.0007(6) 0.0013(6)
N4 0.0154(8) 0.0175(8) 0.0161(8) 0.0017(7) 0.0017(6) 0.0010(6)
C1 0.0162(10) 0.0173(10) 0.0222(10) -0.0017(8) -0.0008(8) 0.0023(8)
C2 0.0216(11) 0.0207(11) 0.0245(11) -0.0045(9) 0.0032(8) 0.0036(8)
C3 0.0280(11) 0.0175(10) 0.0189(10) -0.0052(8) 0.0011(9) 0.0009(8)
C4 0.0209(10) 0.0163(10) 0.0188(10) -0.0008(8) -0.0030(8) -0.0024(8)
C5 0.0155(9) 0.0121(9) 0.0153(9) 0.0038(7) -0.0011(7) -0.0004(7)
C6 0.0173(9) 0.0105(9) 0.0136(9) 0.0035(7) -0.0002(7) -0.0015(7)
C7 0.019(1) 0.0139(9) 0.0185(10) 0.0015(8) -0.0038(8) -0.0016(8)
C8 0.0141(9) 0.0184(10) 0.0239(11) 0.0049(8) -0.0034(8) -0.0017(8)
C9 0.0169(10) 0.0179(10) 0.0224(11) 0.0027(8) 0.0002(8) 0.0019(8)
C10 0.0158(10) 0.0144(9) 0.0181(10) 0.0006(8) 0.0001(8) 0.0019(8)
C11 0.0177(10) 0.0224(10) 0.0161(10) 0.0010(8) 0.0029(8) 0.0042(8)
C12 0.0221(10) 0.0174(10) 0.0167(10) -0.0027(8) -0.0008(8) 0.0045(8)
C13 0.0194(10) 0.0138(9) 0.020(1) 0.0002(8) -0.0028(8) 0.0016(8)
C14 0.0153(9) 0.0129(9) 0.0159(9) 0.0015(7) -0.0011(7) 0.0002(7)
P1 0.0164(3) 0.0164(3) 0.0134(3) 0.00115(18) 0.00162(19) 0.00029(18)
F1 0.0175(7) 0.0579(10) 0.0330(8) 0.0010(7) 0.0018(6) 0.0050(6)
F2 0.0183(6) 0.0393(8) 0.0274(7) -0.0062(6) -0.0025(5) 0.0016(5)
F3 0.0405(8) 0.0256(7) 0.0179(6) 0.0057(5) 0.0051(5) 0.0009(6)
F4 0.0307(7) 0.0493(9) 0.0181(6) 0.0119(6) 0.0035(5) 0.0017(6)
F5 0.0474(9) 0.0160(6) 0.0382(8) -0.0033(6) 0.0124(6) -0.0011(6)
F6 0.0383(8) 0.0266(7) 0.0348(8) -0.0130(6) 0.0087(6) -0.0089(6)

loop_
_atom_type_symbol
_atom_type_description
_atom_type_scat_dispersion_real
_atom_type_scat_dispersion_imag
_atom_type_scat_source
C C 0.0181 0.0091 'International Tables Vol C Tables 4.2.6.8 and 6.1.1.4'
H H 0.0000 0.0000 'International Tables Vol C Tables 4.2.6.8 and 6.1.1.4'
N N 0.0311 0.0180 'International Tables Vol C Tables 4.2.6.8 and 6.1.1.4'
F F 0.0727 0.0534 'International Tables Vol C Tables 4.2.6.8 and 6.1.1.4'
P P 0.2955 0.4335 'International Tables Vol C Tables 4.2.6.8 and 6.1.1.4'
Ru Ru 0.0552 3.2960 'International Tables Vol C Tables 4.2.6.8 and 6.1.1.4'

loop_
_geom_angle_atom_site_label_1
_geom_angle_atom_site_label_2
_geom_angle_atom_site_label_3
_geom_angle
_geom_angle_site_symmetry_1
_geom_angle_site_symmetry_3
N1 RU1 N1 90.50(9) . 2_656
N1 RU1 N2 95.68(6) . 2_656
N1 RU1 N2 78.59(7) 2_656 2_656
N1 RU1 N2 78.60(7) . .
N1 RU1 N2 95.68(6) 2_656 .
N2 RU1 N2 171.96(9) 2_656 .
N1 RU1 N3 88.65(7) . 2_656
N1 RU1 N3 175.54(6) 2_656 2_656
N2 RU1 N3 97.13(6) 2_656 2_656
N2 RU1 N3 88.44(6) . 2_656
N1 RU1 N3 175.54(6) . .
N1 RU1 N3 88.65(7) 2_656 .
N2 RU1 N3 88.44(6) 2_656 .
N2 RU1 N3 97.13(6) . .
N3 RU1 N3 92.53(9) 2_656 .
C1 N1 C5 118.70(17) . .
C1 N1 RU1 125.31(14) . .
C5 N1 RU1 115.99(13) . .
C10 N2 C6 118.44(17) . .
C10 N2 RU1 126.04(14) . .
C6 N2 RU1 115.52(13) . .
C14 N3 N4 120.13(16) . .
C14 N3 RU1 123.28(13) . .
N4 N3 RU1 116.54(12) . .
C11 N4 N3 118.08(17) . .
N1 C1 C2 122.67(19) . .
N1 C1 H1A 118.7 . .
C2 C1 H1A 118.7 . .
C1 C2 C3 118.9(2) . .
C1 C2 H2A 120.5 . .
C3 C2 H2A 120.5 . .
C4 C3 C2 118.90(19) . .
C4 C3 H3A 120.6 . .
C2 C3 H3A 120.6 . .
C3 C4 C5 119.63(19) . .
C3 C4 H4A 120.2 . .
C5 C4 H4A 120.2 . .
N1 C5 C4 121.17(18) . .
N1 C5 C6 114.63(17) . .
C4 C5 C6 124.17(18) . .
N2 C6 C7 121.39(18) . .
N2 C6 C5 115.18(17) . .
C7 C6 C5 123.43(18) . .
C8 C7 C6 119.45(19) . .
C8 C7 H7A 120.3 . .
C6 C7 H7A 120.3 . .
C7 C8 C9 119.14(19) . .
C7 C8 H8A 120.4 . .
C9 C8 H8A 120.4 . .
C10 C9 C8 118.9(2) . .
C10 C9 H9A 120.6 . .
C8 C9 H9A 120.6 . .
N2 C10 C9 122.70(19) . .
N2 C10 H10A 118.7 . .
C9 C10 H10A 118.7 . .
N4 C11 C12 124.54(19) . .
N4 C11 H11A 117.7 . .
C12 C11 H11A 117.7 . .
C13 C12 C11 116.57(18) . .
C13 C12 H12A 121.7 . .
C11 C12 H12A 121.7 . .
C12 C13 C14 117.96(19) . .
C12 C13 H13A 121.0 . .
C14 C13 H13A 121.0 . .
N3 C14 C13 122.69(18) . .
N3 C14 H14A 118.7 . .
C13 C14 H14A 118.7 . .
F3 P1 F1 90.05(8) . .
F3 P1 F6 90.72(7) . .
F1 P1 F6 90.76(8) . .
F3 P1 F4 179.14(8) . .
F1 P1 F4 90.23(8) . .
F6 P1 F4 90.09(8) . .
F3 P1 F2 90.48(7) . .
F1 P1 F2 179.28(9) . .
F6 P1 F2 89.73(8) . .
F4 P1 F2 89.24(7) . .
F3 P1 F5 89.36(7) . .
F1 P1 F5 90.47(8) . .
F6 P1 F5 178.76(8) . .
F4 P1 F5 89.81(8) . .
F2 P1 F5 89.04(8) . .

loop_
_geom_bond_atom_site_label_1
_geom_bond_atom_site_label_2
_geom_bond_distance
_geom_bond_site_symmetry_2
RU1 N1 2.0654(16) .
RU1 N1 2.0654(16) 2_656
RU1 N2 2.0693(17) 2_656
RU1 N2 2.0693(17) .
RU1 N3 2.0782(16) 2_656
RU1 N3 2.0783(16) .
N1 C1 1.341(3) .
N1 C5 1.360(3) .
N2 C10 1.348(3) .
N2 C6 1.360(3) .
N3 C14 1.337(3) .
N3 N4 1.352(2) .
N4 C11 1.326(3) .
C1 C2 1.379(3) .
C1 H1A 0.9500 .
C2 C3 1.385(3) .
C2 H2A 0.9500 .
C3 C4 1.384(3) .
C3 H3A 0.9500 .
C4 C5 1.386(3) .
C4 H4A 0.9500 .
C5 C6 1.473(3) .
C6 C7 1.390(3) .
C7 C8 1.382(3) .
C7 H7A 0.9500 .
C8 C9 1.387(3) .
C8 H8A 0.9500 .
C9 C10 1.379(3) .
C9 H9A 0.9500 .
C10 H10A 0.9500 .
C11 C12 1.397(3) .
C11 H11A 0.9500 .
C12 C13 1.372(3) .
C12 H12A 0.9500 .
C13 C14 1.388(3) .
C13 H13A 0.9500 .
C14 H14A 0.9500 .
P1 F3 1.5913(12) .
P1 F1 1.5921(14) .
P1 F6 1.5946(13) .
P1 F4 1.6009(13) .
P1 F2 1.6037(13) .
P1 F5 1.6067(13) .

loop_
_geom_torsion_atom_site_label_1
_geom_torsion_atom_site_label_2
_geom_torsion_atom_site_label_3
_geom_torsion_atom_site_label_4
_geom_torsion
C14 N3 N4 C11 0.3(3)
RU1 N3 N4 C11 -177.18(14)
C5 N1 C1 C2 -1.3(3)
RU1 N1 C1 C2 178.18(16)
N1 C1 C2 C3 -0.3(3)
C1 C2 C3 C4 1.4(3)
C2 C3 C4 C5 -0.9(3)
C1 N1 C5 C4 1.8(3)
RU1 N1 C5 C4 -177.74(14)
C1 N1 C5 C6 179.83(17)
RU1 N1 C5 C6 0.3(2)
C3 C4 C5 N1 -0.7(3)
C3 C4 C5 C6 -178.54(18)
C10 N2 C6 C7 2.3(3)
RU1 N2 C6 C7 -177.10(14)
C10 N2 C6 C5 -177.46(16)
RU1 N2 C6 C5 3.2(2)
N1 C5 C6 N2 -2.3(2)
C4 C5 C6 N2 175.68(18)
N1 C5 C6 C7 177.98(17)
C4 C5 C6 C7 -4.0(3)
N2 C6 C7 C8 -1.9(3)
C5 C6 C7 C8 177.79(18)
C6 C7 C8 C9 0.2(3)
C7 C8 C9 C10 1.1(3)
C6 N2 C10 C9 -0.9(3)
RU1 N2 C10 C9 178.32(15)
C8 C9 C10 N2 -0.7(3)
N3 N4 C11 C12 1.5(3)
N4 C11 C12 C13 -1.7(3)
C11 C12 C13 C14 0.1(3)
N4 N3 C14 C13 -1.8(3)
RU1 N3 C14 C13 175.46(14)
C12 C13 C14 N3 1.6(3)
